data_2230625
loop_
_publ_author_name
'Liu, Zhi-Jian'
'Fu, Xiang-Kai'
'Hu, Zhong-Kai'
'Wu, Xiao-Ju'
'Wu, Liu'

_publ_section_title
;
 2-{(1<i>S</i>*,2<i>S</i>*)-2-[(<i>E</i>)-(2,4-Dihydroxybenzylidene)amino]cyclohexyl}isoindoline-1,3-dione
;
_journal_coeditor_code FF2012
_journal_issue 7
_journal_name_full 'Acta Crystallographica Section E'
_journal_page_first o1562
_journal_paper_doi 10.1107/S1600536811019787
_journal_volume 67
_journal_year 2011
_chemical_formula_iupac 'C21 H20 N2 O4'
_chemical_formula_moiety 'C21 H20 N2 O4'
_chemical_formula_sum 'C21 H20 N2 O4'
_chemical_formula_weight 364.39
_chemical_name_systematic
;
2-{(1<i>S</i>*,2<i>S</i>*)-2-[(<i>E</i>)-(2,4-
Dihydroxybenzylidene)amino]cyclohexyl}isoindoline-1,3-dione
;
_space_group_IT_number 19
_symmetry_cell_setting orthorhombic
_symmetry_space_group_name_Hall 'P 2ac 2ab'
_symmetry_space_group_name_H-M 'P 21 21 21'
_atom_sites_solution_hydrogens geom
_atom_sites_solution_primary direct
_atom_sites_solution_secondary difmap
_audit_creation_method SHELXL-97
_cell_angle_alpha 90.00
_cell_angle_beta 90.00
_cell_angle_gamma 90.00
_cell_formula_units_Z 4
_cell_length_a 9.0247(3)
_cell_length_b 11.7748(4)
_cell_length_c 17.8585(6)
_cell_measurement_reflns_used 34622
_cell_measurement_temperature 296(2)
_cell_measurement_theta_max 28.34
_cell_measurement_theta_min 2.07
_cell_volume 1897.72(11)
_computing_cell_refinement 'SAINT-Plus (Bruker, 2001)'
_computing_data_collection 'SMART (Bruker, 2001)'
_computing_data_reduction 'SAINT-Plus (Bruker, 2001)'
_computing_molecular_graphics 'SHELXTL (Sheldrick, 2008)'
_computing_publication_material 'SHELXTL (Sheldrick, 2008)'
_computing_structure_refinement 'SHELXL97 (Sheldrick, 2008)'
_computing_structure_solution 'SHELXS97 (Sheldrick, 2008)'
_diffrn_ambient_temperature 296(2)
_diffrn_measured_fraction_theta_full 1.000
_diffrn_measured_fraction_theta_max 1.000
_diffrn_measurement_device_type 'Bruker APEX CCD area-detector'
_diffrn_measurement_method '\f and \w'
_diffrn_radiation_monochromator graphite
_diffrn_radiation_source 'fine-focus sealed tube'
_diffrn_radiation_type MoK\a
_diffrn_radiation_wavelength 0.71073
_diffrn_reflns_av_R_equivalents 0.0226
_diffrn_reflns_av_sigmaI/netI 0.0132
_diffrn_reflns_limit_h_max 12
_diffrn_reflns_limit_h_min -12
_diffrn_reflns_limit_k_max 15
_diffrn_reflns_limit_k_min -15
_diffrn_reflns_limit_l_max 23
_diffrn_reflns_limit_l_min -23
_diffrn_reflns_number 34622
_diffrn_reflns_theta_full 28.34
_diffrn_reflns_theta_max 28.34
_diffrn_reflns_theta_min 2.07
_exptl_absorpt_coefficient_mu 0.089
_exptl_absorpt_correction_T_max 0.9824
_exptl_absorpt_correction_T_min 0.9824
_exptl_absorpt_correction_type multi-scan
_exptl_absorpt_process_details '(SADABS; Sheldrick, 1996)'
_exptl_crystal_colour colourless
_exptl_crystal_density_diffrn 1.275
_exptl_crystal_density_method 'not measured'
_exptl_crystal_description block
_exptl_crystal_F_000 768
_exptl_crystal_size_max 0.20
_exptl_crystal_size_mid 0.20
_exptl_crystal_size_min 0.20
_refine_diff_density_max 0.259
_refine_diff_density_min -0.317
_refine_ls_extinction_method none
_refine_ls_goodness_of_fit_ref 1.101
_refine_ls_hydrogen_treatment mixed
_refine_ls_matrix_type full
_refine_ls_number_parameters 251
_refine_ls_number_reflns 4727
_refine_ls_number_restraints 1
_refine_ls_restrained_S_all 1.103
_refine_ls_R_factor_all 0.0449
_refine_ls_R_factor_gt 0.0409
_refine_ls_shift/su_max 0.000
_refine_ls_shift/su_mean 0.000
_refine_ls_structure_factor_coef Fsqd
_refine_ls_weighting_details 'calc w=1/[\s^2^(Fo^2^)+(0.1000P)^2^+0.0000P] where P=(Fo^2^+2Fc^2^)/3'
_refine_ls_weighting_scheme calc
_refine_ls_wR_factor_gt 0.1269
_refine_ls_wR_factor_ref 0.1318
_reflns_number_gt 4317
_reflns_number_total 4727
_reflns_threshold_expression I>2sigma(I)
_cod_data_source_file ff2012.cif
_cod_data_source_block I
_cod_database_code 2230625
_cod_database_fobs_code 2230625

loop_
_symmetry_equiv_pos_as_xyz
'x, y, z'
'-x+1/2, -y, z+1/2'
'-x, y+1/2, -z+1/2'
'x+1/2, -y+1/2, -z'

loop_
_atom_site_type_symbol
_atom_site_label
_atom_site_fract_x
_atom_site_fract_y
_atom_site_fract_z
_atom_site_U_iso_or_equiv
_atom_site_adp_type
_atom_site_calc_flag
_atom_site_refinement_flags
_atom_site_occupancy
_atom_site_symmetry_multiplicity
_atom_site_disorder_assembly
_atom_site_disorder_group
C C1 0.30161(15) 0.36416(11) 0.06573(7) 0.0377(3) Uani d . 1 1 . .
C C2 0.42917(15) 0.34393(11) 0.02192(7) 0.0388(3) Uani d . 1 1 . .
H H2B 0.4445 0.2721 0.0017 0.047 Uiso calc R 1 1 . .
C C3 0.53102(15) 0.42835(11) 0.00866(7) 0.0405(3) Uani d . 1 1 . .
C C4 0.5076(2) 0.53951(12) 0.03634(11) 0.0576(4) Uani d . 1 1 . .
H H4A 0.5759 0.5967 0.0262 0.069 Uiso calc R 1 1 . .
C C5 0.3856(2) 0.56221(12) 0.07755(10) 0.0551(4) Uani d . 1 1 . .
H H5A 0.3702 0.6358 0.0948 0.066 Uiso calc R 1 1 . .
C C6 0.28074(16) 0.47702(11) 0.09522(7) 0.0400(3) Uani d . 1 1 . .
C C7 0.15624(16) 0.50289(12) 0.13977(7) 0.0442(3) Uani d . 1 1 . .
H H7A 0.1438 0.5774 0.1559 0.053 Uiso calc R 1 1 . .
C C8 -0.07381(16) 0.45130(14) 0.20425(7) 0.0452(3) Uani d . 1 1 . .
H H8A -0.0812 0.5330 0.2141 0.054 Uiso calc R 1 1 . .
C C9 -0.21031(18) 0.4117(2) 0.16090(8) 0.0604(4) Uani d . 1 1 . .
H H9A -0.2190 0.4554 0.1151 0.072 Uiso calc R 1 1 . .
H H9B -0.1986 0.3324 0.1474 0.072 Uiso calc R 1 1 . .
C C10 -0.3512(2) 0.4259(3) 0.20717(11) 0.0762(6) Uani d . 1 1 . .
H H10A -0.4352 0.3973 0.1790 0.091 Uiso calc R 1 1 . .
H H10B -0.3678 0.5060 0.2169 0.091 Uiso calc R 1 1 . .
C C11 -0.3396(2) 0.3625(3) 0.28091(10) 0.0809(7) Uani d . 1 1 . .
H H11A -0.4287 0.3751 0.3102 0.097 Uiso calc R 1 1 . .
H H11B -0.3311 0.2817 0.2713 0.097 Uiso calc R 1 1 . .
C C12 -0.2046(2) 0.4032(2) 0.32491(9) 0.0683(5) Uani d . 1 1 . .
H H12A -0.1969 0.3608 0.3713 0.082 Uiso calc R 1 1 . .
H H12B -0.2160 0.4829 0.3372 0.082 Uiso calc R 1 1 . .
C C13 -0.06454(17) 0.38642(13) 0.27883(7) 0.0458(3) Uani d . 1 1 . .
H H13A -0.0588 0.3054 0.2665 0.055 Uiso calc R 1 1 . .
C C14 0.1428(2) 0.33206(13) 0.36431(9) 0.0524(4) Uani d . 1 1 . .
C C15 0.27356(18) 0.38879(13) 0.39836(8) 0.0480(3) Uani d . 1 1 . .
C C16 0.3843(2) 0.34711(16) 0.44396(10) 0.0667(5) Uani d . 1 1 . .
H H16A 0.3845 0.2716 0.4592 0.080 Uiso calc R 1 1 . .
C C17 0.4951(2) 0.4208(2) 0.46639(11) 0.0683(5) Uani d . 1 1 . .
H H17A 0.5710 0.3945 0.4971 0.082 Uiso calc R 1 1 . .
C C18 0.4943(2) 0.53120(17) 0.44398(10) 0.0631(5) Uani d . 1 1 . .
H H18A 0.5714 0.5787 0.4585 0.076 Uiso calc R 1 1 . .
C C19 0.38096(18) 0.57462(14) 0.39993(10) 0.0549(4) Uani d . 1 1 . .
H H19A 0.3792 0.6507 0.3861 0.066 Uiso calc R 1 1 . .
C C20 0.27078(16) 0.50062(12) 0.37739(7) 0.0432(3) Uani d . 1 1 . .
C C21 0.13765(16) 0.52076(11) 0.33052(7) 0.0420(3) Uani d . 1 1 . .
N N1 0.06951(15) 0.41440(10) 0.32197(6) 0.0446(3) Uani d . 1 1 . .
N N2 0.05849(14) 0.42829(11) 0.15940(6) 0.0445(3) Uani d . 1 1 . .
O O1 0.1041(2) 0.23425(11) 0.36929(9) 0.0804(5) Uani d . 1 1 . .
O O2 0.09328(16) 0.60904(9) 0.30445(7) 0.0612(3) Uani d . 1 1 . .
O O3 0.20554(13) 0.28623(9) 0.07975(7) 0.0560(3) Uani d D 1 1 . .
H H3A 0.141(2) 0.3207(16) 0.1129(9) 0.065 Uiso d D 1 1 . .
O O4 0.65643(13) 0.41288(9) -0.02971(7) 0.0526(3) Uani d . 1 1 . .
H H4B 0.665(3) 0.340(2) -0.0447(12) 0.070(6) Uiso d . 1 1 . .

loop_
_atom_site_aniso_label
_atom_site_aniso_U_11
_atom_site_aniso_U_22
_atom_site_aniso_U_33
_atom_site_aniso_U_12
_atom_site_aniso_U_13
_atom_site_aniso_U_23
C1 0.0332(6) 0.0376(6) 0.0423(5) -0.0025(5) -0.0030(5) -0.0034(4)
C2 0.0352(6) 0.0353(5) 0.0459(5) -0.0004(5) -0.0008(5) -0.0045(5)
C3 0.0371(6) 0.0386(6) 0.0459(6) 0.0001(5) 0.0037(5) -0.0001(5)
C4 0.0567(9) 0.0350(6) 0.0812(10) -0.0097(6) 0.0230(8) -0.0054(6)
C5 0.0574(9) 0.0341(6) 0.0737(9) -0.0044(6) 0.0188(8) -0.0091(6)
C6 0.0361(6) 0.0399(6) 0.0439(5) -0.0015(5) 0.0010(5) -0.0044(5)
C7 0.0423(7) 0.0450(6) 0.0452(6) 0.0012(6) 0.0027(5) -0.0045(5)
C8 0.0337(6) 0.0610(8) 0.0408(5) -0.0011(6) 0.0023(5) -0.0061(5)
C9 0.0374(7) 0.0999(13) 0.0439(6) -0.0054(9) -0.0031(6) -0.0076(7)
C10 0.0341(8) 0.130(2) 0.0648(9) -0.0055(11) -0.0019(7) -0.0189(11)
C11 0.0448(9) 0.141(2) 0.0570(9) -0.0316(12) 0.0100(7) -0.0177(10)
C12 0.0469(9) 0.1134(16) 0.0445(7) -0.0239(10) 0.0069(7) -0.0135(8)
C13 0.0407(7) 0.0544(7) 0.0423(6) -0.0122(6) -0.0009(5) -0.0059(5)
C14 0.0586(9) 0.0461(7) 0.0524(7) -0.0066(7) -0.0056(7) 0.0016(6)
C15 0.0469(8) 0.0470(7) 0.0502(6) 0.0010(6) -0.0045(6) -0.0030(5)
C16 0.0713(12) 0.0577(9) 0.0712(10) 0.0147(9) -0.0154(9) 0.0034(8)
C17 0.0510(9) 0.0877(13) 0.0661(9) 0.0242(9) -0.0171(8) -0.0182(9)
C18 0.0387(8) 0.0766(11) 0.0741(10) 0.0040(8) -0.0097(7) -0.0236(9)
C19 0.0422(8) 0.0529(8) 0.0695(9) -0.0048(7) -0.0075(7) -0.0107(7)
C20 0.0391(7) 0.0449(6) 0.0456(6) 0.0002(6) -0.0024(5) -0.0063(5)
C21 0.0405(7) 0.0408(6) 0.0445(6) -0.0048(5) -0.0035(5) -0.0025(5)
N1 0.0430(6) 0.0445(6) 0.0462(5) -0.0079(5) -0.0059(5) -0.0017(4)
N2 0.0368(6) 0.0543(6) 0.0425(5) -0.0017(5) 0.0042(4) -0.0061(4)
O1 0.1011(12) 0.0451(6) 0.0951(9) -0.0188(7) -0.0246(9) 0.0109(6)
O2 0.0689(8) 0.0429(5) 0.0719(6) -0.0015(5) -0.0229(6) 0.0039(5)
O3 0.0460(6) 0.0466(5) 0.0756(7) -0.0154(5) 0.0170(5) -0.0165(5)
O4 0.0426(6) 0.0449(5) 0.0703(6) -0.0043(4) 0.0187(5) -0.0051(5)

loop_
_atom_type_symbol
_atom_type_description
_atom_type_scat_dispersion_real
_atom_type_scat_dispersion_imag
_atom_type_scat_source
C C 0.0033 0.0016 'International Tables Vol C Tables 4.2.6.8 and 6.1.1.4'
H H 0.0000 0.0000 'International Tables Vol C Tables 4.2.6.8 and 6.1.1.4'
N N 0.0061 0.0033 'International Tables Vol C Tables 4.2.6.8 and 6.1.1.4'
O O 0.0106 0.0060 'International Tables Vol C Tables 4.2.6.8 and 6.1.1.4'

loop_
_geom_angle_atom_site_label_1
_geom_angle_atom_site_label_2
_geom_angle_atom_site_label_3
_geom_angle_site_symmetry_1
_geom_angle_site_symmetry_3
_geom_angle
_geom_angle_publ_flag
O3 C1 C2 . . 122.46(11) ?
O3 C1 C6 . . 119.88(12) ?
C2 C1 C6 . . 117.66(11) ?
C3 C2 C1 . . 121.25(11) ?
C3 C2 H2B . . 119.4 ?
C1 C2 H2B . . 119.4 ?
O4 C3 C2 . . 123.82(12) ?
O4 C3 C4 . . 115.58(12) ?
C2 C3 C4 . . 120.60(12) ?
C5 C4 C3 . . 119.66(13) ?
C5 C4 H4A . . 120.2 ?
C3 C4 H4A . . 120.2 ?
C4 C5 C6 . . 121.77(13) ?
C4 C5 H5A . . 119.1 ?
C6 C5 H5A . . 119.1 ?
C7 C6 C5 . . 120.39(12) ?
C7 C6 C1 . . 120.61(12) ?
C5 C6 C1 . . 118.98(12) ?
N2 C7 C6 . . 123.35(13) ?
N2 C7 H7A . . 118.3 ?
C6 C7 H7A . . 118.3 ?
N2 C8 C9 . . 108.92(11) ?
N2 C8 C13 . . 109.74(12) ?
C9 C8 C13 . . 109.34(13) ?
N2 C8 H8A . . 109.6 ?
C9 C8 H8A . . 109.6 ?
C13 C8 H8A . . 109.6 ?
C10 C9 C8 . . 111.36(12) ?
C10 C9 H9A . . 109.4 ?
C8 C9 H9A . . 109.4 ?
C10 C9 H9B . . 109.4 ?
C8 C9 H9B . . 109.4 ?
H9A C9 H9B . . 108.0 ?
C9 C10 C11 . . 111.02(17) ?
C9 C10 H10A . . 109.4 ?
C11 C10 H10A . . 109.4 ?
C9 C10 H10B . . 109.4 ?
C11 C10 H10B . . 109.4 ?
H10A C10 H10B . . 108.0 ?
C12 C11 C10 . . 110.31(18) ?
C12 C11 H11A . . 109.6 ?
C10 C11 H11A . . 109.6 ?
C12 C11 H11B . . 109.6 ?
C10 C11 H11B . . 109.6 ?
H11A C11 H11B . . 108.1 ?
C11 C12 C13 . . 110.13(13) ?
C11 C12 H12A . . 109.6 ?
C13 C12 H12A . . 109.6 ?
C11 C12 H12B . . 109.6 ?
C13 C12 H12B . . 109.6 ?
H12A C12 H12B . . 108.1 ?
N1 C13 C12 . . 111.77(10) ?
N1 C13 C8 . . 112.77(11) ?
C12 C13 C8 . . 111.04(14) ?
N1 C13 H13A . . 107.0 ?
C12 C13 H13A . . 107.0 ?
C8 C13 H13A . . 107.0 ?
O1 C14 N1 . . 124.41(16) ?
O1 C14 C15 . . 128.97(17) ?
N1 C14 C15 . . 106.61(12) ?
C20 C15 C16 . . 121.12(15) ?
C20 C15 C14 . . 107.81(13) ?
C16 C15 C14 . . 131.07(15) ?
C17 C16 C15 . . 118.15(17) ?
C17 C16 H16A . . 120.9 ?
C15 C16 H16A . . 120.9 ?
C18 C17 C16 . . 120.68(17) ?
C18 C17 H17A . . 119.7 ?
C16 C17 H17A . . 119.7 ?
C17 C18 C19 . . 121.53(17) ?
C17 C18 H18A . . 119.2 ?
C19 C18 H18A . . 119.2 ?
C20 C19 C18 . . 117.58(16) ?
C20 C19 H19A . . 121.2 ?
C18 C19 H19A . . 121.2 ?
C15 C20 C19 . . 120.90(14) ?
C15 C20 C21 . . 108.84(13) ?
C19 C20 C21 . . 130.27(14) ?
O2 C21 N1 . . 125.52(13) ?
O2 C21 C20 . . 128.60(13) ?
N1 C21 C20 . . 105.88(11) ?
C14 N1 C21 . . 110.67(11) ?
C14 N1 C13 . . 121.18(12) ?
C21 N1 C13 . . 128.09(12) ?
C7 N2 C8 . . 125.40(13) ?
C1 O3 H3A . . 103.8(13) ?
C3 O4 H4B . . 110.7(15) ?

loop_
_geom_bond_atom_site_label_1
_geom_bond_atom_site_label_2
_geom_bond_site_symmetry_2
_geom_bond_distance
_geom_bond_publ_flag
C1 O3 . 1.2869(16) ?
C1 C2 . 1.4122(18) ?
C1 C6 . 1.4418(17) ?
C2 C3 . 1.3744(19) ?
C2 H2B . 0.9300 ?
C3 O4 . 1.3355(16) ?
C3 C4 . 1.4150(19) ?
C4 C5 . 1.351(2) ?
C4 H4A . 0.9300 ?
C5 C6 . 1.415(2) ?
C5 H5A . 0.9300 ?
C6 C7 . 1.4101(19) ?
C7 N2 . 1.2933(19) ?
C7 H7A . 0.9300 ?
C8 N2 . 1.4630(17) ?
C8 C9 . 1.528(2) ?
C8 C13 . 1.5377(19) ?
C8 H8A . 0.9800 ?
C9 C10 . 1.525(2) ?
C9 H9A . 0.9700 ?
C9 H9B . 0.9700 ?
C10 C11 . 1.518(3) ?
C10 H10A . 0.9700 ?
C10 H10B . 0.9700 ?
C11 C12 . 1.527(2) ?
C11 H11A . 0.9700 ?
C11 H11B . 0.9700 ?
C12 C13 . 1.521(2) ?
C12 H12A . 0.9700 ?
C12 H12B . 0.9700 ?
C13 N1 . 1.4716(17) ?
C13 H13A . 0.9800 ?
C14 O1 . 1.207(2) ?
C14 N1 . 1.396(2) ?
C14 C15 . 1.486(2) ?
C15 C20 . 1.369(2) ?
C15 C16 . 1.380(2) ?
C16 C17 . 1.383(3) ?
C16 H16A . 0.9300 ?
C17 C18 . 1.361(3) ?
C17 H17A . 0.9300 ?
C18 C19 . 1.388(2) ?
C18 H18A . 0.9300 ?
C19 C20 . 1.382(2) ?
C19 H19A . 0.9300 ?
C20 C21 . 1.4833(19) ?
C21 O2 . 1.2073(18) ?
C21 N1 . 1.4036(18) ?
O3 H3A . 0.927(9) ?
O4 H4B . 0.90(2) ?

loop_
_geom_hbond_atom_site_label_D
_geom_hbond_atom_site_label_H
_geom_hbond_atom_site_label_A
_geom_hbond_site_symmetry_A
_geom_hbond_distance_DH
_geom_hbond_distance_HA
_geom_hbond_distance_DA
_geom_hbond_angle_DHA
_geom_hbond_publ_flag
O3 H3A N2 . 0.927(9) 1.686(12) 2.5656(16) 157.2(19) yes
O4 H4B O3 4 0.90(2) 1.66(2) 2.5478(15) 170(2) yes

loop_
_geom_torsion_atom_site_label_1
_geom_torsion_atom_site_label_2
_geom_torsion_atom_site_label_3
_geom_torsion_atom_site_label_4
_geom_torsion_site_symmetry_1
_geom_torsion_site_symmetry_2
_geom_torsion_site_symmetry_3
_geom_torsion_site_symmetry_4
_geom_torsion
_geom_torsion_publ_flag
O3 C1 C2 C3 . . . . -179.12(13) ?
C6 C1 C2 C3 . . . . 0.89(18) ?
C1 C2 C3 O4 . . . . 177.16(12) ?
C1 C2 C3 C4 . . . . -2.5(2) ?
O4 C3 C4 C5 . . . . -178.20(16) ?
C2 C3 C4 C5 . . . . 1.5(3) ?
C3 C4 C5 C6 . . . . 1.1(3) ?
C4 C5 C6 C7 . . . . 178.57(16) ?
C4 C5 C6 C1 . . . . -2.7(3) ?
O3 C1 C6 C7 . . . . 0.4(2) ?
C2 C1 C6 C7 . . . . -179.62(11) ?
O3 C1 C6 C5 . . . . -178.38(14) ?
C2 C1 C6 C5 . . . . 1.6(2) ?
C5 C6 C7 N2 . . . . -178.23(14) ?
C1 C6 C7 N2 . . . . 3.0(2) ?
N2 C8 C9 C10 . . . . 176.03(17) ?
C13 C8 C9 C10 . . . . 56.1(2) ?
C8 C9 C10 C11 . . . . -56.8(2) ?
C9 C10 C11 C12 . . . . 57.0(3) ?
C10 C11 C12 C13 . . . . -57.9(3) ?
C11 C12 C13 N1 . . . . -174.55(17) ?
C11 C12 C13 C8 . . . . 58.6(2) ?
N2 C8 C13 N1 . . . . 56.93(16) ?
C9 C8 C13 N1 . . . . 176.34(13) ?
N2 C8 C13 C12 . . . . -176.74(13) ?
C9 C8 C13 C12 . . . . -57.33(18) ?
O1 C14 C15 C20 . . . . -179.50(19) ?
N1 C14 C15 C20 . . . . 1.73(18) ?
O1 C14 C15 C16 . . . . 0.0(3) ?
N1 C14 C15 C16 . . . . -178.81(17) ?
C20 C15 C16 C17 . . . . -1.7(3) ?
C14 C15 C16 C17 . . . . 178.88(18) ?
C15 C16 C17 C18 . . . . 0.0(3) ?
C16 C17 C18 C19 . . . . 1.9(3) ?
C17 C18 C19 C20 . . . . -2.1(3) ?
C16 C15 C20 C19 . . . . 1.5(2) ?
C14 C15 C20 C19 . . . . -178.98(14) ?
C16 C15 C20 C21 . . . . -178.48(14) ?
C14 C15 C20 C21 . . . . 1.04(17) ?
C18 C19 C20 C15 . . . . 0.4(2) ?
C18 C19 C20 C21 . . . . -179.62(14) ?
C15 C20 C21 O2 . . . . 176.27(16) ?
C19 C20 C21 O2 . . . . -3.7(3) ?
C15 C20 C21 N1 . . . . -3.42(16) ?
C19 C20 C21 N1 . . . . 176.60(15) ?
O1 C14 N1 C21 . . . . 177.16(18) ?
C15 C14 N1 C21 . . . . -4.00(17) ?
O1 C14 N1 C13 . . . . -0.2(3) ?
C15 C14 N1 C13 . . . . 178.65(12) ?
O2 C21 N1 C14 . . . . -175.12(16) ?
C20 C21 N1 C14 . . . . 4.58(16) ?
O2 C21 N1 C13 . . . . 2.0(2) ?
C20 C21 N1 C13 . . . . -178.30(12) ?
C12 C13 N1 C14 . . . . 89.91(19) ?
C8 C13 N1 C14 . . . . -144.14(14) ?
C12 C13 N1 C21 . . . . -86.94(19) ?
C8 C13 N1 C21 . . . . 39.01(19) ?
C6 C7 N2 C8 . . . . -178.75(12) ?
C9 C8 N2 C7 . . . . 124.08(16) ?
C13 C8 N2 C7 . . . . -116.25(15) ?

loop_
_cod_related_entry_id
_cod_related_entry_database
_cod_related_entry_code
1 ChemSpider 30656760
